data_4116479
loop_
_publ_author_name
'Fumiyasu Iwahori'
'Katsuya Inoue'
'Hiizu Iwamura'

_publ_section_title
;
 Mn(II)-Induced Formation and Structural Elucidation of a [3 + 3] Benzene
 Dimer Derivative from m-Phenylenebis(N-tert-butylaminoxyl)
;
_journal_name_full 'Journal of the American Chemical Society'
_journal_page_first 7264
_journal_page_last 7265
_journal_paper_doi 10.1021/ja9844534
_journal_volume 121
_journal_year 1999
_chemical_formula_sum 'C25 H27 Br Cl2 F12 Mn N2 O7'
_chemical_formula_weight 901.23
_space_group_IT_number 13
_symmetry_cell_setting monoclinic
_symmetry_Int_Tables_number 13
_symmetry_space_group_name_Hall '-P 2yac'
_symmetry_space_group_name_H-M 'P 1 2/n 1'
_audit_creation_date 'Mon Oct 26 12:19:25 1998'
_audit_creation_method 'from TEXRAY.INF file'
_cell_angle_alpha 90
_cell_angle_beta 102.23(2)
_cell_angle_gamma 90
_cell_formula_units_Z 4
_cell_length_a 15.036(3)
_cell_length_b 9.582(3)
_cell_length_c 26.118(8)
_cell_measurement_reflns_used 25
_cell_measurement_temperature 296.2
_cell_measurement_theta_max 6.9
_cell_measurement_theta_min 5.1
_cell_volume 3677.5(18)
_computing_cell_refinement 'Rigaku/AFC Diffractometer Control'
_computing_data_collection 'Rigaku/AFC Diffractometer Control'
_computing_data_reduction teXsan
_computing_publication_material teXsan
_computing_structure_refinement teXsan
_computing_structure_solution SHELXS86
_diffrn_ambient_temperature 296.2
_diffrn_measurement_device 'Rigaku AFC7R'
_diffrn_measurement_method \w-2\q
_diffrn_orient_matrix_UB_11 0.06047
_diffrn_orient_matrix_UB_12 -0.03120
_diffrn_orient_matrix_UB_13 0.02074
_diffrn_orient_matrix_UB_21 0.00623
_diffrn_orient_matrix_UB_22 -0.06574
_diffrn_orient_matrix_UB_23 -0.02875
_diffrn_orient_matrix_UB_31 0.03059
_diffrn_orient_matrix_UB_32 0.07481
_diffrn_orient_matrix_UB_33 -0.01668
_diffrn_radiation_detector 'scintillation counter'
_diffrn_radiation_monochromator graphite
_diffrn_radiation_source 'Rigaku rotating anode'
_diffrn_radiation_type 'Mo K\a'
_diffrn_radiation_wavelength 0.7107
_diffrn_reflns_av_R_equivalents 2.45
_diffrn_reflns_av_sigmaI/netI 0.055
_diffrn_reflns_limit_h_max 16
_diffrn_reflns_limit_h_min 0
_diffrn_reflns_limit_k_max 12
_diffrn_reflns_limit_k_min 0
_diffrn_reflns_limit_l_max 33
_diffrn_reflns_limit_l_min -33
_diffrn_reflns_number 7443
_diffrn_reflns_reduction_process 'Lp corrections applied'
_diffrn_reflns_theta_max 27.51
_diffrn_reflns_theta_min 2.13
_diffrn_standards_decay_% -25.11
_diffrn_standards_interval_count 300
_diffrn_standards_number 3
_exptl_absorpt_coefficient_mu 1.696
_exptl_absorpt_correction_T_max 1.000
_exptl_absorpt_correction_T_min 0.807
_exptl_absorpt_correction_type '\y scans(North,Phillips & Mathews,1968)'
_exptl_crystal_colour yellow
_exptl_crystal_density_diffrn 1.628
_exptl_crystal_description needle
_exptl_crystal_F_000 1796.00
_exptl_crystal_size_max 0.900
_exptl_crystal_size_mid 0.400
_exptl_crystal_size_min 0.200
_refine_diff_density_max 0.60
_refine_diff_density_min -0.50
_refine_ls_extinction_method none
_refine_ls_goodness_of_fit_all 3.305
_refine_ls_goodness_of_fit_obs 4.468
_refine_ls_hydrogen_treatment noref
_refine_ls_matrix_type full
_refine_ls_number_constraints 0
_refine_ls_number_parameters 451
_refine_ls_number_reflns 3680
_refine_ls_number_restraints 0
_refine_ls_R_factor_all 0.1445
_refine_ls_R_factor_obs 0.0714
_refine_ls_shift/esd_max 2.5320
_refine_ls_shift/esd_mean 0.1770
_refine_ls_structure_factor_coef F
_refine_ls_weighting_details 'w = 1/[\s^2^(Fo) + 0.00003|Fo|^2^]'
_refine_ls_weighting_scheme calc
_refine_ls_wR_factor_all 0.0803
_refine_ls_wR_factor_obs 0.0780
_reflns_number_observed 3680
_reflns_number_total 7107
_reflns_observed_criterion >2.0sigma(I)
_cod_data_source_file ja9844534.cif
_cod_data_source_block BrBZD(P2/n)
_cod_depositor_comments
;
The following automatic conversions were performed:

'_refine_ls_weighting_scheme' value 'w = 1/[\s^2^(Fo) +
0.00003|Fo|^2^]' was changed to 'calc'. New tag
'_refine_ls_weighting_details' was created. The value of the new tag
was set to 'w = 1/[\s^2^(Fo) + 0.00003|Fo|^2^]'.

Automatic conversion script
Id: cif_fix_values 3143 2015-03-26 13:38:13Z robertas 
;
_cod_original_cell_volume 3677(1)
_cod_original_sg_symbol_H-M 'P 2/n '
_cod_original_formula_sum 'C25 H27 Br Cl2 F12 N2 Mn O7 '
_cod_database_code 4116479

loop_
_symmetry_equiv_pos_as_xyz
'   +x,   +y,   +z'
'1/2+x,   -y,1/2+z'
'   -x,   -y,   -z'
'1/2-x,   +y,1/2-z'

loop_
_atom_site_aniso_label
_atom_site_aniso_U_11
_atom_site_aniso_U_22
_atom_site_aniso_U_33
_atom_site_aniso_U_12
_atom_site_aniso_U_13
_atom_site_aniso_U_23
Br(1) 0.0991(7) 0.0543(4) 0.1373(8) -0.0232(5) 0.0151(6) -0.0265(5)
Mn(1) 0.0607(7) 0.0624(7) 0.0490(6) -0.0123(6) 0.0102(5) 0.0001(6)
Cl(1) 0.210(6) 0.68(1) 1.61(3) -0.147(8) 0.27(1) -0.60(2)
Cl(2) 0.258(5) 0.227(5) 0.386(7) -0.034(4) -0.034(5) -0.045(5)
F(1) 0.69(2) 0.140(6) 0.106(5) 0.045(9) -0.071(8) 0.030(5)
F(2) 0.56(1) 0.093(5) 0.234(7) -0.061(7) -0.222(8) 0.060(5)
F(3) 0.256(10) 0.299(9) 0.59(2) 0.136(7) 0.12(1) 0.308(9)
F(4) 0.197(6) 0.146(5) 0.115(4) -0.071(4) -0.082(4) 0.008(4)
F(5) 0.169(5) 0.118(4) 0.110(4) -0.075(3) 0.009(4) -0.005(3)
F(6) 0.199(6) 0.126(5) 0.183(5) -0.035(4) 0.063(5) -0.068(4)
F(7) 0.88(2) 0.204(8) 0.136(4) 0.10(1) 0.263(7) 0.059(5)
F(8) 0.283(8) 0.32(1) 0.167(5) -0.052(8) 0.128(5) -0.105(6)
F(9) 0.240(7) 0.59(2) 0.177(5) -0.04(1) 0.143(5) -0.115(8)
F(10) 0.085(5) 0.327(9) 0.61(1) -0.036(6) -0.009(7) -0.322(8)
F(11) 0.072(4) 0.40(1) 0.258(8) -0.077(6) 0.060(4) -0.082(8)
F(12) 0.147(7) 0.55(2) 0.214(8) -0.134(9) -0.073(6) 0.088(10)
O(1) 0.050(3) 0.052(3) 0.056(3) -0.004(2) 0.014(2) -0.004(2)
O(2) 0.051(3) 0.039(2) 0.059(3) -0.004(2) 0.010(2) -0.002(2)
O(3) 0.107(4) 0.063(3) 0.072(3) 0.001(3) -0.008(3) -0.003(3)
O(4) 0.079(3) 0.069(3) 0.060(3) -0.019(3) -0.005(3) 0.008(3)
O(5) 0.096(4) 0.121(4) 0.057(3) -0.017(4) 0.021(3) -0.010(3)
O(6) 0.062(3) 0.091(3) 0.080(3) -0.025(3) 0.015(3) -0.007(3)
O(7) 0.068(3) 0.051(3) 0.052(3) 0.006(2) 0.009(2) 0.005(2)
N(1) 0.060(4) 0.040(3) 0.048(3) 0.001(3) 0.010(3) -0.007(3)
N(2) 0.046(3) 0.044(3) 0.054(3) -0.008(3) 0.007(3) 0.006(3)
C(1) 0.048(4) 0.048(4) 0.039(3) -0.001(3) 0.015(3) -0.003(3)
C(2) 0.047(4) 0.035(3) 0.044(3) -0.001(3) 0.016(3) 0.001(3)
C(3) 0.048(4) 0.042(4) 0.047(4) -0.001(3) 0.013(3) 0.002(3)
C(4) 0.053(4) 0.051(4) 0.056(4) -0.014(4) 0.008(3) -0.006(4)
C(5) 0.065(5) 0.043(4) 0.060(4) -0.009(3) 0.019(4) -0.006(3)
C(6) 0.063(4) 0.038(4) 0.057(4) -0.001(3) 0.024(3) -0.004(3)
C(7) 0.046(5) 0.060(4) 0.080(5) -0.005(4) -0.005(4) 0.006(4)
C(8) 0.050(5) 0.067(5) 0.202(10) 0.013(5) 0.004(6) 0.001(6)
C(9) 0.052(5) 0.087(6) 0.111(6) -0.008(4) 0.019(4) 0.008(5)
C(10) 0.086(6) 0.123(7) 0.084(6) 0.004(6) -0.020(5) 0.024(6)
C(11) 0.068(5) 0.067(5) 0.078(5) 0.003(4) 0.031(4) -0.019(4)
C(12) 0.111(7) 0.083(6) 0.095(5) 0.002(5) 0.031(5) -0.040(5)
C(13) 0.110(6) 0.103(6) 0.099(6) 0.054(5) 0.031(5) -0.009(5)
C(14) 0.109(6) 0.099(7) 0.138(7) 0.003(5) 0.079(5) -0.020(6)
C(15) 0.29(1) 0.089(7) 0.169(9) 0.061(8) -0.183(8) -0.044(7)
C(16) 0.094(6) 0.081(6) 0.059(5) 0.010(5) -0.007(5) 0.009(5)
C(17) 0.104(6) 0.073(5) 0.065(5) -0.008(5) -0.022(5) -0.002(5)
C(18) 0.073(5) 0.078(5) 0.063(5) -0.018(5) 0.008(4) -0.005(5)
C(19) 0.121(8) 0.089(7) 0.095(7) -0.042(6) -0.010(6) 0.007(6)
C(20) 0.44(1) 0.32(2) 0.210(7) -0.27(1) 0.286(6) -0.154(9)
C(21) 0.100(7) 0.105(7) 0.086(6) -0.006(6) 0.040(5) 0.001(5)
C(22) 0.094(6) 0.146(9) 0.106(6) -0.018(6) 0.062(5) -0.013(6)
C(23) 0.051(5) 0.081(5) 0.120(7) -0.008(5) 0.025(5) 0.013(5)
C(24) 0.076(8) 0.20(1) 0.18(1) -0.028(9) 0.007(8) -0.03(1)
C(25) 0.15(2) 1.34(8) 0.13(1) -0.14(3) -0.05(1) 0.07(3)

loop_
_atom_site_label
_atom_site_fract_x
_atom_site_fract_y
_atom_site_fract_z
_atom_site_U_iso_or_equiv
_atom_site_thermal_displace_type
_atom_site_calc_flag
_atom_site_occupancy
Br1 0.60819(6) -0.81748(8) 0.66610(4) 0.0984(3) Uani d 1.00
Mn1 0.85478(7) -0.1922(1) 0.62889(4) 0.0576(3) Uani d 1.00
Cl1 1.2335(5) 0.455(1) 0.6504(6) 0.823(8) Uani d 1.00
Cl2 1.3595(4) 0.2760(5) 0.6395(3) 0.306(3) Uani d 1.00
F1 0.6651(10) 0.0370(8) 0.4594(3) 0.336(5) Uani d 1.00
F2 0.7214(8) 0.1610(7) 0.5149(3) 0.341(4) Uani d 1.00
F3 0.6107(7) 0.098(1) 0.5084(5) 0.376(6) Uani d 1.00
F4 0.5873(4) -0.4330(6) 0.4847(2) 0.169(2) Uani d 1.00
F5 0.6258(4) -0.5337(5) 0.5585(2) 0.136(2) Uani d 1.00
F6 0.7178(5) -0.5207(6) 0.5072(2) 0.166(3) Uani d 1.00
F7 0.9875(10) -0.1570(9) 0.4683(3) 0.382(5) Uani d 1.00
F8 0.9466(6) -0.3450(10) 0.4773(3) 0.246(4) Uani d 1.00
F9 1.0676(6) -0.298(1) 0.4948(3) 0.320(5) Uani d 1.00
F10 1.1384(5) 0.0440(10) 0.6913(5) 0.353(5) Uani d 1.00
F11 1.2146(4) -0.068(1) 0.6526(3) 0.240(4) Uani d 1.00
F12 1.1696(5) -0.152(1) 0.7083(3) 0.318(5) Uani d 1.00
O1 0.8958(3) -0.3684(4) 0.6811(1) 0.052(1) Uani d 1.00
O2 0.6403(3) -0.1578(4) 0.7063(1) 0.050(1) Uani d 1.00
O3 0.7655(4) -0.0414(5) 0.5816(2) 0.085(2) Uani d 1.00
O4 0.7435(3) -0.3311(5) 0.5957(2) 0.072(2) Uani d 1.00
O5 0.9076(4) -0.2296(6) 0.5593(2) 0.091(2) Uani d 1.00
O6 0.9906(3) -0.1148(5) 0.6572(2) 0.078(2) Uani d 1.00
O7 0.8162(3) -0.0666(4) 0.6925(2) 0.058(1) Uani d 1.00
N1 0.8622(4) -0.4941(5) 0.6854(2) 0.050(2) Uani d 1.00
N2 0.5979(3) -0.2746(5) 0.6907(2) 0.049(2) Uani d 1.00
C1 0.7915(4) -0.5080(6) 0.7063(2) 0.045(2) Uani d 1.00
C2 0.7439(4) -0.3833(6) 0.7197(2) 0.041(2) Uani d 1.00
C3 0.6437(4) -0.3914(6) 0.6943(2) 0.045(2) Uani d 1.00
C4 0.6054(4) -0.5277(7) 0.6768(2) 0.054(2) Uani d 1.00
C5 0.6547(5) -0.6414(6) 0.6877(2) 0.055(2) Uani d 1.00
C6 0.7503(4) -0.6409(6) 0.7195(2) 0.051(2) Uani d 1.00
C7 0.4924(4) -0.2592(7) 0.6691(3) 0.065(2) Uani d 1.00
C8 0.4693(5) -0.1102(8) 0.6759(4) 0.110(3) Uani d 1.00
C9 0.4449(5) -0.3502(8) 0.7021(3) 0.083(3) Uani d 1.00
C10 0.4706(6) -0.2992(9) 0.6121(3) 0.103(3) Uani d 1.00
C11 0.9159(5) -0.6129(8) 0.6645(3) 0.069(2) Uani d 1.00
C12 0.8486(6) -0.7007(8) 0.6253(3) 0.095(3) Uani d 1.00
C13 0.9663(6) -0.6986(9) 0.7108(3) 0.103(3) Uani d 1.00
C14 0.9818(6) -0.5448(9) 0.6342(3) 0.108(3) Uani d 1.00
C15 0.6978(9) 0.063(1) 0.5011(5) 0.216(5) Uani d 1.00
C16 0.7088(6) -0.0665(8) 0.5401(3) 0.081(3) Uani d 1.00
C17 0.6718(6) -0.1954(8) 0.5231(3) 0.086(3) Uani d 1.00
C18 0.6922(5) -0.3171(8) 0.5510(3) 0.072(2) Uani d 1.00
C19 0.6544(7) -0.4525(9) 0.5238(4) 0.107(4) Uani d 1.00
C20 0.985(1) -0.242(2) 0.4948(5) 0.293(6) Uani d 1.00
C21 0.9852(6) -0.2108(9) 0.5506(3) 0.094(3) Uani d 1.00
C22 1.0600(6) -0.165(1) 0.5850(3) 0.109(3) Uani d 1.00
C23 1.0579(5) -0.1219(8) 0.6355(3) 0.083(3) Uani d 1.00
C24 1.1464(7) -0.069(1) 0.6692(5) 0.156(5) Uani d 1.00
C25 1.249(1) 0.366(4) 0.6131(6) 0.55(2) Uani d 1.00
H1 0.7694 -0.3023 0.7074 0.0489 Uiso calc 1.00
H2 0.5446 -0.5342 0.6573 0.0646 Uiso calc 1.00
H3 0.7831 -0.7185 0.7104 0.0615 Uiso calc 1.00
H4 0.4850 -0.0863 0.7121 0.1318 Uiso calc 1.00
H5 0.4059 -0.0963 0.6632 0.1318 Uiso calc 1.00
H6 0.5023 -0.0526 0.6569 0.1318 Uiso calc 1.00
H7 0.4645 -0.3257 0.7379 0.0994 Uiso calc 1.00
H8 0.3809 -0.3370 0.6917 0.0994 Uiso calc 1.00
H9 0.4591 -0.4453 0.6974 0.0994 Uiso calc 1.00
H10 0.4893 -0.3928 0.6083 0.1238 Uiso calc 1.00
H11 0.4070 -0.2914 0.5986 0.1238 Uiso calc 1.00
H12 0.5021 -0.2388 0.5931 0.1238 Uiso calc 1.00
H13 0.8179 -0.6427 0.5976 0.1138 Uiso calc 1.00
H14 0.8054 -0.7421 0.6424 0.1138 Uiso calc 1.00
H15 0.8806 -0.7718 0.6114 0.1138 Uiso calc 1.00
H16 1.0082 -0.6405 0.7335 0.1231 Uiso calc 1.00
H17 0.9982 -0.7723 0.6983 0.1231 Uiso calc 1.00
H18 0.9238 -0.7364 0.7292 0.1231 Uiso calc 1.00
H19 0.9483 -0.4906 0.6062 0.1283 Uiso calc 1.00
H20 1.0233 -0.4865 0.6571 0.1283 Uiso calc 1.00
H21 1.0145 -0.6156 0.6205 0.1283 Uiso calc 1.00
H22 0.6301 -0.1997 0.4903 0.1034 Uiso calc 1.00
H23 1.1163 -0.1614 0.5740 0.1306 Uiso calc 1.00
H24 0.7760 0.0105 0.6840 0.0692 Uiso calc 1.00
H25 0.8399 -0.0901 0.7281 0.0692 Uiso calc 1.00
H26 1.2520 0.4041 0.5809 0.6019 Uiso calc 1.00
H27 1.2032 0.2911 0.6074 0.6019 Uiso calc 1.00

loop_
_atom_type_symbol
_atom_type_oxidation_number
_atom_type_number_in_cell
_atom_type_scat_dispersion_real
_atom_type_scat_dispersion_imag
_atom_type_scat_source
Mn 0 4 0.337 0.728
;International Tables for Crystallography
(1992, Vol. C, Tables 4.2.6.8 and 6.1.1.1)
;
C 0 100 0.003 0.002
;International Tables for Crystallography
(1992, Vol. C, Tables 4.2.6.8 and 6.1.1.1)
;
H 0 108 0.000 0.000
;International Tables for Crystallography
(1992, Vol. C, Table 6.1.1.2)
;
N 0 8 0.006 0.003
;International Tables for Crystallography
(1992, Vol. C, Tables 4.2.6.8 and 6.1.1.1)
;
O 0 28 0.011 0.006
;International Tables for Crystallography
(1992, Vol. C, Tables 4.2.6.8 and 6.1.1.1)
;
Br 0 4 -0.290 2.459
;International Tables for Crystallography
(1992, Vol. C, Tables 4.2.6.8 and 6.1.1.1)
;
F 0 48 0.017 0.010
;International Tables for Crystallography
(1992, Vol. C, Tables 4.2.6.8 and 6.1.1.1)
;
Cl 0 8 0.148 0.159
;International Tables for Crystallography
(1992, Vol. C, Tables 4.2.6.8 and 6.1.1.1)
;

loop_
_geom_angle_atom_site_label_1
_geom_angle_atom_site_label_2
_geom_angle_atom_site_label_3
_geom_angle
_geom_angle_site_symmetry_1
_geom_angle_site_symmetry_2
_geom_angle_site_symmetry_3
_geom_angle_publ_flag
O(1) Mn(1) O(3) 158.8(2) 1_555 1_555 1_555 yes
O(1) Mn(1) O(4) 82.3(2) 1_555 1_555 1_555 yes
O(1) Mn(1) O(5) 107.0(2) 1_555 1_555 1_555 yes
O(1) Mn(1) O(6) 85.9(2) 1_555 1_555 1_555 yes
O(1) Mn(1) O(7) 92.1(1) 1_555 1_555 1_555 yes
O(3) Mn(1) O(4) 81.4(2) 1_555 1_555 1_555 yes
O(3) Mn(1) O(5) 85.7(2) 1_555 1_555 1_555 yes
O(3) Mn(1) O(6) 113.2(2) 1_555 1_555 1_555 yes
O(3) Mn(1) O(7) 80.6(2) 1_555 1_555 1_555 yes
O(4) Mn(1) O(5) 87.3(2) 1_555 1_555 1_555 yes
O(4) Mn(1) O(6) 160.8(2) 1_555 1_555 1_555 yes
O(4) Mn(1) O(7) 109.2(2) 1_555 1_555 1_555 yes
O(5) Mn(1) O(6) 81.7(2) 1_555 1_555 1_555 yes
O(5) Mn(1) O(7) 156.6(2) 1_555 1_555 1_555 yes
O(6) Mn(1) O(7) 86.3(2) 1_555 1_555 1_555 yes
C(25) Cl(1) H(26) 24(1) 1_555 1_555 1_555 no
C(25) Cl(1) H(27) 28(1) 1_555 1_555 1_555 no
H(26) Cl(1) H(27) 47.0(3) 1_555 1_555 1_555 no
F(2) F(1) F(3) 56.3(5) 1_555 1_555 1_555 yes
F(2) F(1) C(15) 26.1(7) 1_555 1_555 1_555 yes
F(2) F(1) C(16) 65.2(3) 1_555 1_555 1_555 yes
F(3) F(1) C(15) 52.9(9) 1_555 1_555 1_555 yes
F(3) F(1) C(16) 64.0(4) 1_555 1_555 1_555 yes
C(15) F(1) C(16) 39.2(7) 1_555 1_555 1_555 yes
F(1) F(2) F(3) 57.0(6) 1_555 1_555 1_555 yes
F(1) F(2) C(15) 28.3(7) 1_555 1_555 1_555 yes
F(1) F(2) C(16) 65.2(3) 1_555 1_555 1_555 yes
F(3) F(2) C(15) 53(1) 1_555 1_555 1_555 yes
F(3) F(2) C(16) 64.1(4) 1_555 1_555 1_555 yes
C(15) F(2) C(16) 36.9(7) 1_555 1_555 1_555 yes
F(1) F(3) F(2) 66.7(6) 1_555 1_555 1_555 yes
F(1) F(3) C(15) 39.7(6) 1_555 1_555 1_555 yes
F(1) F(3) C(16) 70.0(5) 1_555 1_555 1_555 yes
F(2) F(3) C(15) 36.6(5) 1_555 1_555 1_555 yes
F(2) F(3) C(16) 70.2(5) 1_555 1_555 1_555 yes
C(15) F(3) C(16) 46.3(6) 1_555 1_555 1_555 yes
F(5) F(4) F(6) 60.3(3) 1_555 1_555 1_555 yes
F(5) F(4) C(19) 36.6(5) 1_555 1_555 1_555 yes
F(6) F(4) C(19) 36.1(5) 1_555 1_555 1_555 yes
F(4) F(5) F(6) 59.3(3) 1_555 1_555 1_555 yes
F(4) F(5) C(19) 35.2(4) 1_555 1_555 1_555 yes
F(6) F(5) C(19) 35.9(5) 1_555 1_555 1_555 yes
F(4) F(6) F(5) 60.4(3) 1_555 1_555 1_555 yes
F(4) F(6) C(19) 35.6(5) 1_555 1_555 1_555 yes
F(5) F(6) C(19) 36.8(5) 1_555 1_555 1_555 yes
F(8) F(7) F(9) 58.1(5) 1_555 1_555 1_555 yes
F(8) F(7) C(20) 32.9(8) 1_555 1_555 1_555 yes
F(8) F(7) C(21) 66.1(4) 1_555 1_555 1_555 yes
F(9) F(7) C(20) 46.6(10) 1_555 1_555 1_555 yes
F(9) F(7) C(21) 67.0(4) 1_555 1_555 1_555 yes
C(20) F(7) C(21) 35.8(8) 1_555 1_555 1_555 yes
F(7) F(8) F(9) 58.5(6) 1_555 1_555 1_555 yes
F(7) F(8) C(20) 29.5(7) 1_555 1_555 1_555 yes
F(7) F(8) C(21) 63.0(4) 1_555 1_555 1_555 yes
F(9) F(8) C(20) 47.4(10) 1_555 1_555 1_555 yes
F(9) F(8) C(21) 65.8(4) 1_555 1_555 1_555 yes
C(20) F(8) C(21) 35.8(6) 1_555 1_555 1_555 yes
F(7) F(9) F(8) 63.4(5) 1_555 1_555 1_555 yes
F(7) F(9) C(20) 35.2(7) 1_555 1_555 1_555 yes
F(7) F(9) C(21) 64.4(4) 1_555 1_555 1_555 yes
F(8) F(9) C(20) 40.2(7) 1_555 1_555 1_555 yes
F(8) F(9) C(21) 66.5(4) 1_555 1_555 1_555 yes
C(20) F(9) C(21) 39.2(6) 1_555 1_555 1_555 yes
F(11) F(10) F(12) 57.6(4) 1_555 1_555 1_555 yes
F(11) F(10) C(24) 34.3(7) 1_555 1_555 1_555 yes
F(12) F(10) C(24) 39.8(7) 1_555 1_555 1_555 yes
F(10) F(11) F(12) 60.4(5) 1_555 1_555 1_555 yes
F(10) F(11) C(24) 35.9(7) 1_555 1_555 1_555 yes
F(12) F(11) C(24) 41.4(7) 1_555 1_555 1_555 yes
F(10) F(12) F(11) 62.0(6) 1_555 1_555 1_555 yes
F(10) F(12) C(23) 65.9(4) 1_555 1_555 1_555 yes
F(10) F(12) C(24) 38.3(8) 1_555 1_555 1_555 yes
F(11) F(12) C(23) 68.1(4) 1_555 1_555 1_555 yes
F(11) F(12) C(24) 38.0(6) 1_555 1_555 1_555 yes
C(23) F(12) C(24) 39.5(6) 1_555 1_555 1_555 yes
Mn(1) O(1) N(1) 134.3(3) 1_555 1_555 1_555 yes
Mn(1) O(1) C(1) 121.3(2) 1_555 1_555 1_555 yes
Mn(1) O(1) H(1) 80.0(1) 1_555 1_555 1_555 no
N(1) O(1) C(1) 30.0(3) 1_555 1_555 1_555 yes
N(1) O(1) H(1) 82.3(3) 1_555 1_555 1_555 no
C(1) O(1) H(1) 52.7(2) 1_555 1_555 1_555 no
N(2) O(2) C(3) 30.1(3) 1_555 1_555 1_555 yes
N(2) O(2) H(25) 125.3(3) 1_555 1_555 4_656 no
C(3) O(2) H(25) 119.1(2) 1_555 1_555 4_656 no
Mn(1) O(3) C(16) 126.2(5) 1_555 1_555 1_555 yes
Mn(1) O(4) C(18) 124.9(4) 1_555 1_555 1_555 yes
Mn(1) O(5) C(20) 168.8(4) 1_555 1_555 1_555 yes
Mn(1) O(5) C(21) 130.8(5) 1_555 1_555 1_555 yes
C(20) O(5) C(21) 38.5(5) 1_555 1_555 1_555 yes
Mn(1) O(6) C(23) 128.3(5) 1_555 1_555 1_555 yes
Mn(1) O(7) H(24) 120.0(3) 1_555 1_555 1_555 no
Mn(1) O(7) H(25) 120.0(3) 1_555 1_555 1_555 no
H(24) O(7) H(25) 120.0(4) 1_555 1_555 1_555 no
O(1) N(1) C(1) 119.4(5) 1_555 1_555 1_555 yes
O(1) N(1) C(11) 113.6(5) 1_555 1_555 1_555 yes
C(1) N(1) C(11) 127.0(5) 1_555 1_555 1_555 yes
O(2) N(2) C(3) 119.7(5) 1_555 1_555 1_555 yes
O(2) N(2) C(7) 114.8(5) 1_555 1_555 1_555 yes
C(3) N(2) C(7) 125.5(5) 1_555 1_555 1_555 yes
O(1) C(1) N(1) 30.5(3) 1_555 1_555 1_555 yes
O(1) C(1) C(2) 89.5(4) 1_555 1_555 1_555 yes
O(1) C(1) C(6) 157.1(5) 1_555 1_555 1_555 yes
O(1) C(1) H(1) 63.2(2) 1_555 1_555 1_555 no
O(1) C(1) H(3) 131.2(3) 1_555 1_555 1_555 no
N(1) C(1) C(2) 119.9(5) 1_555 1_555 1_555 yes
N(1) C(1) C(6) 127.0(6) 1_555 1_555 1_555 yes
N(1) C(1) H(1) 93.4(4) 1_555 1_555 1_555 no
N(1) C(1) H(3) 100.9(4) 1_555 1_555 1_555 no
C(2) C(1) C(6) 113.1(5) 1_555 1_555 1_555 yes
C(2) C(1) H(1) 26.7(2) 1_555 1_555 1_555 no
C(2) C(1) H(3) 139.2(4) 1_555 1_555 1_555 no
C(6) C(1) H(1) 139.6(5) 1_555 1_555 1_555 no
C(6) C(1) H(3) 26.1(3) 1_555 1_555 1_555 no
H(1) C(1) H(3) 165.5(3) 1_555 1_555 1_555 no
C(1) C(2) C(2) 106.5(4) 1_555 1_555 4_656 yes
C(1) C(2) C(3) 110.1(5) 1_555 1_555 1_555 yes
C(1) C(2) H(1) 109.3(5) 1_555 1_555 1_555 no
C(1) C(2) H(1) 131.2(4) 1_555 1_555 4_656 no
C(2) C(2) C(3) 109.7(6) 4_656 1_555 1_555 yes
C(2) C(2) H(1) 112.0(4) 4_656 1_555 1_555 no
C(2) C(2) H(1) 24.8(2) 4_656 1_555 4_656 no
C(3) C(2) H(1) 109.2(5) 1_555 1_555 1_555 no
C(3) C(2) H(1) 98.0(4) 1_555 1_555 4_656 no
H(1) C(2) H(1) 97.3(4) 1_555 1_555 4_656 no
O(2) C(3) N(2) 30.2(3) 1_555 1_555 1_555 yes
O(2) C(3) C(2) 86.4(4) 1_555 1_555 1_555 yes
O(2) C(3) C(4) 155.4(5) 1_555 1_555 1_555 yes
O(2) C(3) H(1) 67.0(2) 1_555 1_555 1_555 no
O(2) C(3) H(2) 132.3(3) 1_555 1_555 1_555 no
N(2) C(3) C(2) 116.6(5) 1_555 1_555 1_555 yes
N(2) C(3) C(4) 125.2(5) 1_555 1_555 1_555 yes
N(2) C(3) H(1) 96.2(4) 1_555 1_555 1_555 no
N(2) C(3) H(2) 102.3(4) 1_555 1_555 1_555 no
C(2) C(3) C(4) 118.2(5) 1_555 1_555 1_555 yes
C(2) C(3) H(1) 26.2(2) 1_555 1_555 1_555 no
C(2) C(3) H(2) 141.1(4) 1_555 1_555 1_555 no
C(4) C(3) H(1) 135.8(5) 1_555 1_555 1_555 no
C(4) C(3) H(2) 23.1(3) 1_555 1_555 1_555 no
H(1) C(3) H(2) 153.2(3) 1_555 1_555 1_555 no
C(3) C(4) C(5) 120.4(6) 1_555 1_555 1_555 yes
C(3) C(4) H(2) 119.8(6) 1_555 1_555 1_555 no
C(5) C(4) H(2) 119.8(6) 1_555 1_555 1_555 no
Br(1) C(5) C(4) 121.7(5) 1_555 1_555 1_555 yes
Br(1) C(5) C(6) 115.1(4) 1_555 1_555 1_555 yes
Br(1) C(5) H(2) 96.9(3) 1_555 1_555 1_555 no
Br(1) C(5) H(3) 91.8(3) 1_555 1_555 1_555 no
C(4) C(5) C(6) 123.2(6) 1_555 1_555 1_555 yes
C(4) C(5) H(2) 24.8(3) 1_555 1_555 1_555 no
C(4) C(5) H(3) 145.2(5) 1_555 1_555 1_555 no
C(6) C(5) H(2) 148.0(5) 1_555 1_555 1_555 no
C(6) C(5) H(3) 26.0(2) 1_555 1_555 1_555 no
H(2) C(5) H(3) 166.6(4) 1_555 1_555 1_555 no
C(1) C(6) C(5) 105.7(5) 1_555 1_555 1_555 yes
C(1) C(6) C(6) 108.8(4) 1_555 1_555 4_656 yes
C(1) C(6) H(3) 110.4(6) 1_555 1_555 1_555 no
C(1) C(6) H(3) 133.1(4) 1_555 1_555 4_656 no
C(5) C(6) C(6) 110.2(7) 1_555 1_555 4_656 yes
C(5) C(6) H(3) 110.3(5) 1_555 1_555 1_555 no
C(5) C(6) H(3) 95.8(4) 1_555 1_555 4_656 no
C(6) C(6) H(3) 111.3(5) 4_656 1_555 1_555 no
C(6) C(6) H(3) 24.5(2) 4_656 1_555 4_656 no
H(3) C(6) H(3) 99.9(4) 1_555 1_555 4_656 no
N(2) C(7) C(8) 106.9(5) 1_555 1_555 1_555 yes
N(2) C(7) C(9) 107.8(5) 1_555 1_555 1_555 yes
N(2) C(7) C(10) 108.8(6) 1_555 1_555 1_555 yes
N(2) C(7) H(4) 92.8(4) 1_555 1_555 1_555 no
N(2) C(7) H(5) 133.2(4) 1_555 1_555 1_555 no
N(2) C(7) H(6) 92.6(4) 1_555 1_555 1_555 no
N(2) C(7) H(7) 92.1(4) 1_555 1_555 1_555 no
N(2) C(7) H(8) 133.8(5) 1_555 1_555 1_555 no
N(2) C(7) H(9) 95.5(4) 1_555 1_555 1_555 no
N(2) C(7) H(10) 94.3(4) 1_555 1_555 1_555 no
N(2) C(7) H(11) 134.9(5) 1_555 1_555 1_555 no
N(2) C(7) H(12) 94.8(4) 1_555 1_555 1_555 no
C(8) C(7) C(9) 109.6(7) 1_555 1_555 1_555 yes
C(8) C(7) C(10) 110.7(7) 1_555 1_555 1_555 yes
C(8) C(7) H(4) 26.4(4) 1_555 1_555 1_555 no
C(8) C(7) H(5) 26.3(3) 1_555 1_555 1_555 no
C(8) C(7) H(6) 26.4(4) 1_555 1_555 1_555 no
C(8) C(7) H(7) 95.6(6) 1_555 1_555 1_555 no
C(8) C(7) H(8) 95.1(5) 1_555 1_555 1_555 no
C(8) C(7) H(9) 135.7(6) 1_555 1_555 1_555 no
C(8) C(7) H(10) 136.9(6) 1_555 1_555 1_555 no
C(8) C(7) H(11) 97.7(5) 1_555 1_555 1_555 no
C(8) C(7) H(12) 95.2(5) 1_555 1_555 1_555 no
C(9) C(7) C(10) 112.8(6) 1_555 1_555 1_555 yes
C(9) C(7) H(4) 93.9(5) 1_555 1_555 1_555 no
C(9) C(7) H(5) 96.6(5) 1_555 1_555 1_555 no
C(9) C(7) H(6) 135.9(5) 1_555 1_555 1_555 no
C(9) C(7) H(7) 26.1(3) 1_555 1_555 1_555 no
C(9) C(7) H(8) 26.1(3) 1_555 1_555 1_555 no
C(9) C(7) H(9) 26.1(3) 1_555 1_555 1_555 no
C(9) C(7) H(10) 98.4(5) 1_555 1_555 1_555 no
C(9) C(7) H(11) 98.3(4) 1_555 1_555 1_555 no
C(9) C(7) H(12) 139.0(5) 1_555 1_555 1_555 no
C(10) C(7) H(4) 137.1(5) 1_555 1_555 1_555 no
C(10) C(7) H(5) 96.9(5) 1_555 1_555 1_555 no
C(10) C(7) H(6) 95.8(5) 1_555 1_555 1_555 no
C(10) C(7) H(7) 138.8(5) 1_555 1_555 1_555 no
C(10) C(7) H(8) 100.0(5) 1_555 1_555 1_555 no
C(10) C(7) H(9) 96.7(5) 1_555 1_555 1_555 no
C(10) C(7) H(10) 26.2(4) 1_555 1_555 1_555 no
C(10) C(7) H(11) 26.1(4) 1_555 1_555 1_555 no
C(10) C(7) H(12) 26.2(4) 1_555 1_555 1_555 no
H(4) C(7) H(5) 45.2(2) 1_555 1_555 1_555 no
H(4) C(7) H(6) 45.2(2) 1_555 1_555 1_555 no
H(4) C(7) H(7) 73.7(3) 1_555 1_555 1_555 no
H(4) C(7) H(8) 89.7(3) 1_555 1_555 1_555 no
H(4) C(7) H(9) 118.1(4) 1_555 1_555 1_555 no
H(4) C(7) H(10) 163.1(4) 1_555 1_555 1_555 no
H(4) C(7) H(11) 122.0(3) 1_555 1_555 1_555 no
H(4) C(7) H(12) 119.2(3) 1_555 1_555 1_555 no
H(5) C(7) H(6) 45.2(1) 1_555 1_555 1_555 no
H(5) C(7) H(7) 93.4(3) 1_555 1_555 1_555 no
H(5) C(7) H(8) 75.4(2) 1_555 1_555 1_555 no
H(5) C(7) H(9) 120.1(4) 1_555 1_555 1_555 no
H(5) C(7) H(10) 121.3(3) 1_555 1_555 1_555 no
H(5) C(7) H(11) 77.0(2) 1_555 1_555 1_555 no
H(5) C(7) H(12) 91.7(3) 1_555 1_555 1_555 no
H(6) C(7) H(7) 118.9(4) 1_555 1_555 1_555 no
H(6) C(7) H(8) 120.0(3) 1_555 1_555 1_555 no
H(6) C(7) H(9) 162.0(4) 1_555 1_555 1_555 no
H(6) C(7) H(10) 119.0(4) 1_555 1_555 1_555 no
H(6) C(7) H(11) 93.4(3) 1_555 1_555 1_555 no
H(6) C(7) H(12) 74.2(2) 1_555 1_555 1_555 no
H(7) C(7) H(8) 44.9(2) 1_555 1_555 1_555 no
H(7) C(7) H(9) 44.9(2) 1_555 1_555 1_555 no
H(7) C(7) H(10) 121.2(3) 1_555 1_555 1_555 no
H(7) C(7) H(11) 122.9(3) 1_555 1_555 1_555 no
H(7) C(7) H(12) 164.9(4) 1_555 1_555 1_555 no
H(8) C(7) H(9) 44.9(2) 1_555 1_555 1_555 no
H(8) C(7) H(10) 96.4(3) 1_555 1_555 1_555 no
H(8) C(7) H(11) 78.8(2) 1_555 1_555 1_555 no
H(8) C(7) H(12) 123.6(3) 1_555 1_555 1_555 no
H(9) C(7) H(10) 76.4(2) 1_555 1_555 1_555 no
H(9) C(7) H(11) 92.2(3) 1_555 1_555 1_555 no
H(9) C(7) H(12) 120.9(3) 1_555 1_555 1_555 no
H(10) C(7) H(11) 44.9(2) 1_555 1_555 1_555 no
H(10) C(7) H(12) 44.9(2) 1_555 1_555 1_555 no
H(11) C(7) H(12) 44.9(2) 1_555 1_555 1_555 no
C(7) C(8) H(4) 109.5(8) 1_555 1_555 1_555 no
C(7) C(8) H(5) 109.6(7) 1_555 1_555 1_555 no
C(7) C(8) H(6) 109.5(8) 1_555 1_555 1_555 no
H(4) C(8) H(5) 109.4(9) 1_555 1_555 1_555 no
H(4) C(8) H(6) 109.4(8) 1_555 1_555 1_555 no
H(5) C(8) H(6) 109.5(9) 1_555 1_555 1_555 no
C(7) C(9) H(7) 109.5(6) 1_555 1_555 1_555 no
C(7) C(9) H(8) 109.5(7) 1_555 1_555 1_555 no
C(7) C(9) H(9) 109.5(7) 1_555 1_555 1_555 no
H(7) C(9) H(8) 109.4(8) 1_555 1_555 1_555 no
H(7) C(9) H(9) 109.4(7) 1_555 1_555 1_555 no
H(8) C(9) H(9) 109.4(7) 1_555 1_555 1_555 no
C(7) C(10) H(10) 109.5(7) 1_555 1_555 1_555 no
C(7) C(10) H(11) 109.7(8) 1_555 1_555 1_555 no
C(7) C(10) H(12) 109.5(7) 1_555 1_555 1_555 no
H(10) C(10) H(11) 109.5(8) 1_555 1_555 1_555 no
H(10) C(10) H(12) 109.2(9) 1_555 1_555 1_555 no
H(11) C(10) H(12) 109.5(8) 1_555 1_555 1_555 no
N(1) C(11) C(12) 108.6(6) 1_555 1_555 1_555 yes
N(1) C(11) C(13) 108.9(5) 1_555 1_555 1_555 yes
N(1) C(11) C(14) 108.0(6) 1_555 1_555 1_555 yes
N(1) C(11) H(13) 93.9(4) 1_555 1_555 1_555 no
N(1) C(11) H(14) 95.2(4) 1_555 1_555 1_555 no
N(1) C(11) H(15) 134.4(5) 1_555 1_555 1_555 no
N(1) C(11) H(16) 95.2(4) 1_555 1_555 1_555 no
N(1) C(11) H(17) 134.9(5) 1_555 1_555 1_555 no
N(1) C(11) H(18) 94.4(4) 1_555 1_555 1_555 no
N(1) C(11) H(19) 93.7(4) 1_555 1_555 1_555 no
N(1) C(11) H(20) 94.5(4) 1_555 1_555 1_555 no
N(1) C(11) H(21) 133.8(5) 1_555 1_555 1_555 no
C(12) C(11) C(13) 112.4(6) 1_555 1_555 1_555 yes
C(12) C(11) C(14) 107.1(6) 1_555 1_555 1_555 yes
C(12) C(11) H(13) 25.9(3) 1_555 1_555 1_555 no
C(12) C(11) H(14) 25.8(3) 1_555 1_555 1_555 no
C(12) C(11) H(15) 25.8(3) 1_555 1_555 1_555 no
C(12) C(11) H(16) 138.4(6) 1_555 1_555 1_555 no
C(12) C(11) H(17) 97.5(5) 1_555 1_555 1_555 no
C(12) C(11) H(18) 98.6(5) 1_555 1_555 1_555 no
C(12) C(11) H(19) 92.5(5) 1_555 1_555 1_555 no
C(12) C(11) H(20) 132.8(5) 1_555 1_555 1_555 no
C(12) C(11) H(21) 94.1(5) 1_555 1_555 1_555 no
C(13) C(11) C(14) 111.7(7) 1_555 1_555 1_555 yes
C(13) C(11) H(13) 138.3(6) 1_555 1_555 1_555 no
C(13) C(11) H(14) 97.8(5) 1_555 1_555 1_555 no
C(13) C(11) H(15) 98.6(5) 1_555 1_555 1_555 no
C(13) C(11) H(16) 26.0(4) 1_555 1_555 1_555 no
C(13) C(11) H(17) 26.0(3) 1_555 1_555 1_555 no
C(13) C(11) H(18) 26.0(4) 1_555 1_555 1_555 no
C(13) C(11) H(19) 137.4(6) 1_555 1_555 1_555 no
C(13) C(11) H(20) 97.1(5) 1_555 1_555 1_555 no
C(13) C(11) H(21) 98.0(5) 1_555 1_555 1_555 no
C(14) C(11) H(13) 92.6(5) 1_555 1_555 1_555 no
C(14) C(11) H(14) 133.0(5) 1_555 1_555 1_555 no
C(14) C(11) H(15) 93.9(5) 1_555 1_555 1_555 no
C(14) C(11) H(16) 96.7(5) 1_555 1_555 1_555 no
C(14) C(11) H(17) 98.1(5) 1_555 1_555 1_555 no
C(14) C(11) H(18) 137.6(5) 1_555 1_555 1_555 no
C(14) C(11) H(19) 25.8(3) 1_555 1_555 1_555 no
C(14) C(11) H(20) 25.7(3) 1_555 1_555 1_555 no
C(14) C(11) H(21) 25.8(3) 1_555 1_555 1_555 no
H(13) C(11) H(14) 44.4(1) 1_555 1_555 1_555 no
H(13) C(11) H(15) 44.4(1) 1_555 1_555 1_555 no
H(13) C(11) H(16) 164.3(4) 1_555 1_555 1_555 no
H(13) C(11) H(17) 121.5(3) 1_555 1_555 1_555 no
H(13) C(11) H(18) 121.9(4) 1_555 1_555 1_555 no
H(13) C(11) H(19) 71.9(2) 1_555 1_555 1_555 no
H(13) C(11) H(20) 115.9(3) 1_555 1_555 1_555 no
H(13) C(11) H(21) 89.7(3) 1_555 1_555 1_555 no
H(14) C(11) H(15) 44.4(1) 1_555 1_555 1_555 no
H(14) C(11) H(16) 121.8(4) 1_555 1_555 1_555 no
H(14) C(11) H(17) 92.9(3) 1_555 1_555 1_555 no
H(14) C(11) H(18) 77.6(3) 1_555 1_555 1_555 no
H(14) C(11) H(19) 116.0(3) 1_555 1_555 1_555 no
H(14) C(11) H(20) 158.6(4) 1_555 1_555 1_555 no
H(14) C(11) H(21) 118.1(3) 1_555 1_555 1_555 no
H(15) C(11) H(16) 122.0(4) 1_555 1_555 1_555 no
H(15) C(11) H(17) 77.5(2) 1_555 1_555 1_555 no
H(15) C(11) H(18) 95.2(3) 1_555 1_555 1_555 no
H(15) C(11) H(19) 89.4(3) 1_555 1_555 1_555 no
H(15) C(11) H(20) 117.9(3) 1_555 1_555 1_555 no
H(15) C(11) H(21) 74.1(2) 1_555 1_555 1_555 no
H(16) C(11) H(17) 44.6(2) 1_555 1_555 1_555 no
H(16) C(11) H(18) 44.6(2) 1_555 1_555 1_555 no
H(16) C(11) H(19) 120.1(3) 1_555 1_555 1_555 no
H(16) C(11) H(20) 76.1(2) 1_555 1_555 1_555 no
H(16) C(11) H(21) 93.1(3) 1_555 1_555 1_555 no
H(17) C(11) H(18) 44.6(2) 1_555 1_555 1_555 no
H(17) C(11) H(19) 121.8(3) 1_555 1_555 1_555 no
H(17) C(11) H(20) 93.7(3) 1_555 1_555 1_555 no
H(17) C(11) H(21) 77.8(2) 1_555 1_555 1_555 no
H(18) C(11) H(19) 163.3(4) 1_555 1_555 1_555 no
H(18) C(11) H(20) 120.5(3) 1_555 1_555 1_555 no
H(18) C(11) H(21) 122.0(3) 1_555 1_555 1_555 no
H(19) C(11) H(20) 44.2(2) 1_555 1_555 1_555 no
H(19) C(11) H(21) 44.2(2) 1_555 1_555 1_555 no
H(20) C(11) H(21) 44.2(2) 1_555 1_555 1_555 no
C(11) C(12) H(13) 109.5(7) 1_555 1_555 1_555 no
C(11) C(12) H(14) 109.5(7) 1_555 1_555 1_555 no
C(11) C(12) H(15) 109.5(7) 1_555 1_555 1_555 no
H(13) C(12) H(14) 109.4(8) 1_555 1_555 1_555 no
H(13) C(12) H(15) 109.4(8) 1_555 1_555 1_555 no
H(14) C(12) H(15) 109.5(8) 1_555 1_555 1_555 no
C(11) C(13) H(16) 109.4(7) 1_555 1_555 1_555 no
C(11) C(13) H(17) 109.4(7) 1_555 1_555 1_555 no
C(11) C(13) H(18) 109.4(7) 1_555 1_555 1_555 no
H(16) C(13) H(17) 109.6(8) 1_555 1_555 1_555 no
H(16) C(13) H(18) 109.5(8) 1_555 1_555 1_555 no
H(17) C(13) H(18) 109.5(8) 1_555 1_555 1_555 no
C(11) C(14) H(19) 109.5(7) 1_555 1_555 1_555 no
C(11) C(14) H(20) 109.5(7) 1_555 1_555 1_555 no
C(11) C(14) H(21) 109.4(8) 1_555 1_555 1_555 no
H(19) C(14) H(20) 109.5(9) 1_555 1_555 1_555 no
H(19) C(14) H(21) 109.4(8) 1_555 1_555 1_555 no
H(20) C(14) H(21) 109.5(8) 1_555 1_555 1_555 no
F(1) C(15) F(2) 125(1) 1_555 1_555 1_555 yes
F(1) C(15) F(3) 87(1) 1_555 1_555 1_555 yes
F(1) C(15) C(16) 114.4(10) 1_555 1_555 1_555 yes
F(2) C(15) F(3) 89(1) 1_555 1_555 1_555 yes
F(2) C(15) C(16) 120.0(10) 1_555 1_555 1_555 yes
F(3) C(15) C(16) 94(1) 1_555 1_555 1_555 yes
F(1) C(16) F(2) 49.6(3) 1_555 1_555 1_555 yes
F(1) C(16) F(3) 46.0(4) 1_555 1_555 1_555 yes
F(1) C(16) O(3) 136.2(7) 1_555 1_555 1_555 yes
F(1) C(16) C(15) 26.5(4) 1_555 1_555 1_555 yes
F(1) C(16) C(17) 94.2(5) 1_555 1_555 1_555 yes
F(1) C(16) H(22) 70.5(3) 1_555 1_555 1_555 no
F(2) C(16) F(3) 45.7(4) 1_555 1_555 1_555 yes
F(2) C(16) O(3) 89.0(5) 1_555 1_555 1_555 yes
F(2) C(16) C(15) 23.1(4) 1_555 1_555 1_555 yes
F(2) C(16) C(17) 143.6(6) 1_555 1_555 1_555 yes
F(2) C(16) H(22) 119.3(4) 1_555 1_555 1_555 no
F(3) C(16) O(3) 118.0(7) 1_555 1_555 1_555 yes
F(3) C(16) C(15) 39.6(6) 1_555 1_555 1_555 yes
F(3) C(16) C(17) 109.0(6) 1_555 1_555 1_555 yes
F(3) C(16) H(22) 87.4(4) 1_555 1_555 1_555 no
O(3) C(16) C(15) 111.3(7) 1_555 1_555 1_555 yes
O(3) C(16) C(17) 126.9(7) 1_555 1_555 1_555 yes
O(3) C(16) H(22) 151.4(6) 1_555 1_555 1_555 no
C(15) C(16) C(17) 120.6(7) 1_555 1_555 1_555 yes
C(15) C(16) H(22) 96.5(5) 1_555 1_555 1_555 no
C(17) C(16) H(22) 24.5(3) 1_555 1_555 1_555 no
C(16) C(17) C(18) 123.7(6) 1_555 1_555 1_555 yes
C(16) C(17) H(22) 118.1(7) 1_555 1_555 1_555 no
C(18) C(17) H(22) 118.2(7) 1_555 1_555 1_555 no
O(4) C(18) C(17) 127.2(7) 1_555 1_555 1_555 yes
O(4) C(18) C(19) 115.7(7) 1_555 1_555 1_555 yes
O(4) C(18) H(22) 151.8(6) 1_555 1_555 1_555 no
C(17) C(18) C(19) 116.9(6) 1_555 1_555 1_555 yes
C(17) C(18) H(22) 24.6(3) 1_555 1_555 1_555 no
C(19) C(18) H(22) 92.5(5) 1_555 1_555 1_555 no
F(4) C(19) F(5) 108.2(8) 1_555 1_555 1_555 yes
F(4) C(19) F(6) 108.3(8) 1_555 1_555 1_555 yes
F(4) C(19) C(18) 113.4(8) 1_555 1_555 1_555 yes
F(5) C(19) F(6) 107.3(8) 1_555 1_555 1_555 yes
F(5) C(19) C(18) 108.7(7) 1_555 1_555 1_555 yes
F(6) C(19) C(18) 110.7(8) 1_555 1_555 1_555 yes
F(7) C(20) F(8) 117(1) 1_555 1_555 1_555 yes
F(7) C(20) F(9) 98(1) 1_555 1_555 1_555 yes
F(7) C(20) O(5) 122(1) 1_555 1_555 1_555 yes
F(7) C(20) C(21) 119(1) 1_555 1_555 1_555 yes
F(8) C(20) F(9) 92(1) 1_555 1_555 1_555 yes
F(8) C(20) O(5) 92.6(8) 1_555 1_555 1_555 yes
F(8) C(20) C(21) 116(1) 1_555 1_555 1_555 yes
F(9) C(20) O(5) 130.0(10) 1_555 1_555 1_555 yes
F(9) C(20) C(21) 105(1) 1_555 1_555 1_555 yes
O(5) C(20) C(21) 31.5(4) 1_555 1_555 1_555 yes
F(7) C(21) F(8) 51.0(4) 1_555 1_555 1_555 yes
F(7) C(21) F(9) 48.6(4) 1_555 1_555 1_555 yes
F(7) C(21) O(5) 114.7(7) 1_555 1_555 1_555 yes
F(7) C(21) C(20) 25.0(7) 1_555 1_555 1_555 yes
F(7) C(21) C(22) 112.6(7) 1_555 1_555 1_555 yes
F(7) C(21) H(23) 91.4(5) 1_555 1_555 1_555 no
F(8) C(21) F(9) 47.7(3) 1_555 1_555 1_555 yes
F(8) C(21) O(5) 89.4(6) 1_555 1_555 1_555 yes
F(8) C(21) C(20) 27.8(6) 1_555 1_555 1_555 yes
F(8) C(21) C(22) 140.3(7) 1_555 1_555 1_555 yes
F(8) C(21) H(23) 116.9(5) 1_555 1_555 1_555 no
F(9) C(21) O(5) 136.4(7) 1_555 1_555 1_555 yes
F(9) C(21) C(20) 35.2(7) 1_555 1_555 1_555 yes
F(9) C(21) C(22) 93.2(6) 1_555 1_555 1_555 yes
F(9) C(21) H(23) 69.2(4) 1_555 1_555 1_555 no
O(5) C(21) C(20) 110.0(8) 1_555 1_555 1_555 yes
O(5) C(21) C(22) 127.0(8) 1_555 1_555 1_555 yes
O(5) C(21) H(23) 151.6(6) 1_555 1_555 1_555 no
C(20) C(21) C(22) 123.0(9) 1_555 1_555 1_555 yes
C(20) C(21) H(23) 98.4(7) 1_555 1_555 1_555 no
C(22) C(21) H(23) 24.7(4) 1_555 1_555 1_555 no
C(21) C(22) C(23) 122.9(8) 1_555 1_555 1_555 yes
C(21) C(22) H(23) 118.6(9) 1_555 1_555 1_555 no
C(23) C(22) H(23) 118.6(9) 1_555 1_555 1_555 no
F(12) C(23) O(6) 98.7(6) 1_555 1_555 1_555 yes
F(12) C(23) C(22) 126.6(7) 1_555 1_555 1_555 yes
F(12) C(23) C(24) 32.4(6) 1_555 1_555 1_555 yes
F(12) C(23) H(23) 105.8(4) 1_555 1_555 1_555 no
O(6) C(23) C(22) 128.7(7) 1_555 1_555 1_555 yes
O(6) C(23) C(24) 114.2(8) 1_555 1_555 1_555 yes
O(6) C(23) H(23) 153.0(6) 1_555 1_555 1_555 no
C(22) C(23) C(24) 117.1(8) 1_555 1_555 1_555 yes
C(22) C(23) H(23) 24.4(4) 1_555 1_555 1_555 no
C(24) C(23) H(23) 92.7(7) 1_555 1_555 1_555 no
F(10) C(24) F(11) 109(1) 1_555 1_555 1_555 yes
F(10) C(24) F(12) 101(1) 1_555 1_555 1_555 yes
F(10) C(24) C(23) 113(1) 1_555 1_555 1_555 yes
F(11) C(24) F(12) 100(1) 1_555 1_555 1_555 yes
F(11) C(24) C(23) 120(1) 1_555 1_555 1_555 yes
F(12) C(24) C(23) 108(1) 1_555 1_555 1_555 yes
Cl(1) C(25) Cl(2) 107(1) 1_555 1_555 1_555 yes
Cl(1) C(25) H(26) 117(3) 1_555 1_555 1_555 no
Cl(1) C(25) H(27) 110(1) 1_555 1_555 1_555 no
Cl(2) C(25) H(26) 107(1) 1_555 1_555 1_555 no
Cl(2) C(25) H(27) 104(2) 1_555 1_555 1_555 no
H(26) C(25) H(27) 108(1) 1_555 1_555 1_555 no

loop_
_geom_bond_atom_site_label_1
_geom_bond_atom_site_label_2
_geom_bond_distance
_geom_bond_site_symmetry_1
_geom_bond_site_symmetry_2
_geom_bond_publ_flag
Br(1) C(5) 1.868(6) 1_555 1_555 yes
Mn(1) O(1) 2.176(4) 1_555 1_555 yes
Mn(1) O(3) 2.170(5) 1_555 1_555 yes
Mn(1) O(4) 2.170(4) 1_555 1_555 yes
Mn(1) O(5) 2.162(5) 1_555 1_555 yes
Mn(1) O(6) 2.151(5) 1_555 1_555 yes
Mn(1) O(7) 2.225(4) 1_555 1_555 yes
Cl(1) C(25) 1.35(3) 1_555 1_555 yes
Cl(2) C(25) 1.87(2) 1_555 1_555 yes
F(1) F(2) 1.93(1) 1_555 1_555 yes
F(1) F(3) 1.76(2) 1_555 1_555 yes
F(1) C(15) 1.12(1) 1_555 1_555 yes
F(1) C(16) 2.295(10) 1_555 1_555 yes
F(2) F(3) 1.75(1) 1_555 1_555 yes
F(2) C(15) 1.04(1) 1_555 1_555 yes
F(2) C(16) 2.30(1) 1_555 1_555 yes
F(3) C(15) 1.40(2) 1_555 1_555 yes
F(3) C(16) 2.20(1) 1_555 1_555 yes
F(4) F(5) 2.123(7) 1_555 1_555 yes
F(4) F(6) 2.101(9) 1_555 1_555 yes
F(4) C(19) 1.289(9) 1_555 1_555 yes
F(5) F(6) 2.123(9) 1_555 1_555 yes
F(5) C(19) 1.333(10) 1_555 1_555 yes
F(6) C(19) 1.30(1) 1_555 1_555 yes
F(7) F(8) 1.93(1) 1_555 1_555 yes
F(7) F(9) 1.84(1) 1_555 1_555 yes
F(7) C(20) 1.07(2) 1_555 1_555 yes
F(7) C(21) 2.22(1) 1_555 1_555 yes
F(8) F(9) 1.84(1) 1_555 1_555 yes
F(8) C(20) 1.19(1) 1_555 1_555 yes
F(8) C(21) 2.28(1) 1_555 1_555 yes
F(9) C(20) 1.35(2) 1_555 1_555 yes
F(9) C(21) 2.26(1) 1_555 1_555 yes
F(10) F(11) 1.99(1) 1_555 1_555 yes
F(10) F(12) 1.96(1) 1_555 1_555 yes
F(10) C(24) 1.24(1) 1_555 1_555 yes
F(11) F(12) 1.91(1) 1_555 1_555 yes
F(11) C(24) 1.19(1) 1_555 1_555 yes
F(12) C(23) 2.27(1) 1_555 1_555 yes
F(12) C(24) 1.28(1) 1_555 1_555 yes
O(1) N(1) 1.320(6) 1_555 1_555 yes
O(1) C(1) 2.263(7) 1_555 1_555 yes
O(2) N(2) 1.309(6) 1_555 1_555 yes
O(2) C(3) 2.262(7) 1_555 1_555 yes
O(3) C(16) 1.253(8) 1_555 1_555 yes
O(4) C(18) 1.262(7) 1_555 1_555 yes
O(5) C(20) 2.24(1) 1_555 1_555 yes
O(5) C(21) 1.248(9) 1_555 1_555 yes
O(6) C(23) 1.262(8) 1_555 1_555 yes
N(1) C(1) 1.300(7) 1_555 1_555 yes
N(1) C(11) 1.559(8) 1_555 1_555 yes
N(2) C(3) 1.307(7) 1_555 1_555 yes
N(2) C(7) 1.574(8) 1_555 1_555 yes
C(1) C(2) 1.473(8) 1_555 1_555 yes
C(1) C(6) 1.488(8) 1_555 1_555 yes
C(2) C(2) 1.55(1) 1_555 4_656 yes
C(2) C(3) 1.514(8) 1_555 1_555 yes
C(3) C(4) 1.461(8) 1_555 1_555 yes
C(4) C(5) 1.314(8) 1_555 1_555 yes
C(5) C(6) 1.500(9) 1_555 1_555 yes
C(6) C(6) 1.59(1) 1_555 4_656 yes
C(7) C(8) 1.490(10) 1_555 1_555 yes
C(7) C(9) 1.508(10) 1_555 1_555 yes
C(7) C(10) 1.51(1) 1_555 1_555 yes
C(11) C(12) 1.531(10) 1_555 1_555 yes
C(11) C(13) 1.52(1) 1_555 1_555 yes
C(11) C(14) 1.54(1) 1_555 1_555 yes
C(15) C(16) 1.59(1) 1_555 1_555 yes
C(16) C(17) 1.388(10) 1_555 1_555 yes
C(17) C(18) 1.376(9) 1_555 1_555 yes
C(18) C(19) 1.53(1) 1_555 1_555 yes
C(20) C(21) 1.49(1) 1_555 1_555 yes
C(21) C(22) 1.36(1) 1_555 1_555 yes
C(22) C(23) 1.39(1) 1_555 1_555 yes
C(23) C(24) 1.52(1) 1_555 1_555 yes

loop_
_geom_contact_atom_site_label_1
_geom_contact_atom_site_label_2
_geom_contact_distance
_geom_contact_site_symmetry_1
_geom_contact_site_symmetry_2
Br(1) O(2) 3.429(4) 1_555 1_545
Br(1) C(8) 3.538(8) 1_555 1_545
F(1) C(10) 3.51(1) 1_555 3_656
F(2) F(6) 3.056(9) 1_555 1_565
F(2) C(12) 3.37(1) 1_555 1_565
F(2) F(9) 3.49(2) 1_555 3_756
F(2) F(5) 3.55(1) 1_555 1_565
F(4) F(4) 3.17(1) 1_555 3_646
F(4) F(5) 3.180(8) 1_555 3_646
F(4) C(10) 3.58(1) 1_555 3_646
F(7) C(22) 3.39(1) 1_555 3_756
F(7) F(7) 3.42(2) 1_555 3_756
F(7) C(21) 3.59(1) 1_555 3_756
F(8) C(25) 3.37(2) 1_555 3_756
F(8) F(8) 3.46(2) 1_555 3_746
F(8) C(14) 3.48(1) 1_555 3_746
F(8) F(9) 3.51(2) 1_555 3_746
F(12) F(12) 2.89(1) 1_555 4_756
O(3) C(12) 3.593(9) 1_555 1_565
